data_1512649
loop_
_publ_author_name
'Kusai Alomar'
'Vincent Gaumet'
'Magali Allain'
'Pascal Richomme'
'Gilles Bouet'

_publ_section_title
;
 Complexes of thiophene-2,3-dicarboxaldehyde bis(oxime) (2,3BTCOH2) with
 nickel(II) and copper(II): Synthesis, characterization, crystal structure
 of 2,3BTCOH2. Rearrangement reaction with nickel(II) bromide
;
_journal_name_full
;
Inorganica Chimica Acta
;
_journal_page_first 433
_journal_page_last 439
_journal_paper_doi 10.1016/j.ica.2012.05.029
_journal_volume 392
_journal_year 2012
_chemical_formula_moiety 'C6 H6 N2 O2 S'
_chemical_formula_sum 'C6 H6 N2 O2 S'
_chemical_formula_weight 170.19
_chemical_name_common
; 
(1E,1'Z)-2-((Z)-(hydroxyimino)methyl)thiophene-3-carbaldehyde oxime
;
_chemical_name_systematic
; 
(1E,1'Z)-2-((Z)-(hydroxyimino)methyl)thiophene-3-carbaldehyde oxime
;
_space_group_IT_number 15
_symmetry_cell_setting monoclinic
_symmetry_Int_Tables_number 15
_symmetry_space_group_name_Hall '-C 2yc'
_symmetry_space_group_name_H-M 'C 1 2/c 1'
_atom_sites_solution_hydrogens geom
_atom_sites_solution_primary direct
_atom_sites_solution_secondary difmap
_cell_angle_alpha 90.00
_cell_angle_beta 114.109(2)
_cell_angle_gamma 90.00
_cell_formula_units_Z 8
_cell_length_a 24.1796(7)
_cell_length_b 4.22360(10)
_cell_length_c 15.7219(4)
_cell_measurement_reflns_used 5270
_cell_measurement_temperature 293(2)
_cell_measurement_theta_max 30.45
_cell_measurement_theta_min 3.62
_cell_volume 1465.54(7)
_computing_cell_refinement 'Bruker SAINT'
_computing_data_collection 'Bruker APEX2'
_computing_data_reduction 'Bruker SAINT'
_computing_molecular_graphics 'ORTEP-3 (Farrugia,1997)'
_computing_publication_material 'Bruker SHELXTL'
_computing_structure_refinement 'SHELXL-97 (Sheldrick, 2008)'
_computing_structure_solution 'SHELXS-97 (Sheldrick, 2008)'
_diffrn_ambient_temperature 293(2)
_diffrn_measured_fraction_theta_full 0.958
_diffrn_measured_fraction_theta_max 0.958
_diffrn_measurement_device_type 'Bruker APEX-II CCD'
_diffrn_measurement_method '\f and \w scans'
_diffrn_radiation_monochromator graphite
_diffrn_radiation_source 'fine-focus sealed tube'
_diffrn_radiation_type MoK\a
_diffrn_radiation_wavelength 0.71073
_diffrn_reflns_av_R_equivalents 0.0256
_diffrn_reflns_av_sigmaI/netI 0.0197
_diffrn_reflns_limit_h_max 34
_diffrn_reflns_limit_h_min -34
_diffrn_reflns_limit_k_max 5
_diffrn_reflns_limit_k_min -5
_diffrn_reflns_limit_l_max 22
_diffrn_reflns_limit_l_min -22
_diffrn_reflns_number 10892
_diffrn_reflns_theta_full 31.09
_diffrn_reflns_theta_max 31.09
_diffrn_reflns_theta_min 1.85
_exptl_absorpt_coefficient_mu 0.387
_exptl_absorpt_correction_T_max 1.000
_exptl_absorpt_correction_T_min 0.915
_exptl_absorpt_correction_type multi-scan
_exptl_absorpt_process_details
;
SADABS-2008/1 - Bruker AXS area detector scaling and absorption correction
;
_exptl_crystal_colour colourless
_exptl_crystal_density_diffrn 1.543
_exptl_crystal_density_method 'not measured'
_exptl_crystal_description needle
_exptl_crystal_F_000 704
_exptl_crystal_size_max 0.83
_exptl_crystal_size_mid 0.13
_exptl_crystal_size_min 0.10
_refine_diff_density_max 1.055
_refine_diff_density_min -0.506
_refine_diff_density_rms 0.149
_refine_ls_extinction_method none
_refine_ls_goodness_of_fit_ref 1.097
_refine_ls_hydrogen_treatment constr
_refine_ls_matrix_type full
_refine_ls_number_parameters 102
_refine_ls_number_reflns 2257
_refine_ls_number_restraints 0
_refine_ls_restrained_S_all 1.097
_refine_ls_R_factor_all 0.0765
_refine_ls_R_factor_gt 0.0576
_refine_ls_shift/su_max 0.000
_refine_ls_shift/su_mean 0.000
_refine_ls_structure_factor_coef Fsqd
_refine_ls_weighting_details 'calc w=1/[\s^2^(Fo^2^)+(0.1204P)^2^+2.1332P] where P=(Fo^2^+2Fc^2^)/3'
_refine_ls_weighting_scheme calc
_refine_ls_wR_factor_gt 0.1808
_refine_ls_wR_factor_ref 0.2130
_reflns_number_gt 1763
_reflns_number_total 2257
_reflns_threshold_expression >2sigma(I)
_cod_data_source_file ICA-2012-392-433-439-2.cif
_cod_data_source_block C6
_cod_original_sg_symbol_H-M 'C 2/c'
_cod_database_code 1512649

loop_
_symmetry_equiv_pos_as_xyz
'x, y, z'
'-x, y, -z+1/2'
'x+1/2, y+1/2, z'
'-x+1/2, y+1/2, -z+1/2'
'-x, -y, -z'
'x, -y, z-1/2'
'-x+1/2, -y+1/2, -z'
'x+1/2, -y+1/2, z-1/2'

loop_
_atom_site_label
_atom_site_type_symbol
_atom_site_fract_x
_atom_site_fract_y
_atom_site_fract_z
_atom_site_U_iso_or_equiv
_atom_site_adp_type
_atom_site_occupancy
_atom_site_symmetry_multiplicity
_atom_site_calc_flag
_atom_site_refinement_flags
S1 S 0.19273(3) 0.65196(17) 0.25123(5) 0.0448(3) Uani 1 1 d .
C4 C 0.12977(10) 0.4272(6) 0.23137(14) 0.0325(4) Uani 1 1 d .
C3 C 0.12961(10) 0.3109(6) 0.31424(14) 0.0334(5) Uani 1 1 d .
C5 C 0.08313(11) 0.1017(6) 0.31780(14) 0.0356(5) Uani 1 1 d .
H5 H 0.0538 0.0213 0.2628 0.043 Uiso 1 1 calc R
C6 C 0.08404(12) 0.3588(6) 0.13893(15) 0.0379(5) Uani 1 1 d .
H6 H 0.0537 0.2194 0.1368 0.046 Uiso 1 1 calc R
C2 C 0.18333(11) 0.4115(6) 0.39706(17) 0.0399(5) Uani 1 1 d .
H2 H 0.1914 0.3611 0.4586 0.048 Uiso 1 1 calc R
C1 C 0.21959(13) 0.5935(8) 0.36743(19) 0.0510(7) Uani 1 1 d .
H1 H 0.2563 0.6780 0.4087 0.061 Uiso 1 1 calc R
N1 N 0.08217(9) 0.0270(5) 0.39600(12) 0.0370(4) Uani 1 1 d .
N2 N 0.07954(10) 0.4642(6) 0.05932(13) 0.0426(5) Uani 1 1 d .
O1 O 0.03385(9) -0.1784(5) 0.38358(12) 0.0463(5) Uani 1 1 d .
H1O H 0.0404 -0.2706 0.4327 0.069 Uiso 1 1 calc R
O2 O 0.12580(10) 0.6693(6) 0.06764(13) 0.0542(6) Uani 1 1 d .
H2O H 0.1175 0.7613 0.0180 0.081 Uiso 1 1 calc R

loop_
_atom_site_aniso_label
_atom_site_aniso_U_11
_atom_site_aniso_U_22
_atom_site_aniso_U_33
_atom_site_aniso_U_23
_atom_site_aniso_U_13
_atom_site_aniso_U_12
S1 0.0409(4) 0.0492(4) 0.0439(4) -0.0015(3) 0.0171(3) -0.0002(3)
C4 0.0361(10) 0.0353(10) 0.0273(9) -0.0013(8) 0.0144(8) 0.0040(8)
C3 0.0378(10) 0.0380(11) 0.0240(8) -0.0007(8) 0.0124(7) 0.0059(9)
C5 0.0409(11) 0.0423(12) 0.0234(9) 0.0018(8) 0.0129(8) 0.0045(9)
C6 0.0435(12) 0.0467(13) 0.0244(9) -0.0008(8) 0.0147(8) 0.0001(10)
C2 0.0381(11) 0.0443(12) 0.0355(11) -0.0020(9) 0.0131(9) 0.0044(10)
C1 0.0400(12) 0.0604(16) 0.0409(13) -0.0073(12) 0.0046(10) 0.0018(12)
N1 0.0457(10) 0.0408(10) 0.0246(8) 0.0021(7) 0.0146(7) 0.0053(8)
N2 0.0496(11) 0.0535(12) 0.0261(8) -0.0027(8) 0.0169(8) -0.0024(10)
O1 0.0498(10) 0.0585(12) 0.0302(8) 0.0112(8) 0.0159(7) -0.0035(9)
O2 0.0587(12) 0.0710(14) 0.0304(8) 0.0094(8) 0.0156(8) -0.0111(10)

loop_
_atom_type_symbol
_atom_type_description
_atom_type_scat_dispersion_real
_atom_type_scat_dispersion_imag
_atom_type_scat_source
C C 0.0033 0.0016 'International Tables Vol C Tables 4.2.6.8 and 6.1.1.4'
H H 0.0000 0.0000 'International Tables Vol C Tables 4.2.6.8 and 6.1.1.4'
N N 0.0061 0.0033 'International Tables Vol C Tables 4.2.6.8 and 6.1.1.4'
O O 0.0106 0.0060 'International Tables Vol C Tables 4.2.6.8 and 6.1.1.4'
S S 0.1246 0.1234 'International Tables Vol C Tables 4.2.6.8 and 6.1.1.4'

loop_
_geom_angle_atom_site_label_1
_geom_angle_atom_site_label_2
_geom_angle_atom_site_label_3
_geom_angle
C1 S1 C4 92.10(13)
C3 C4 C6 125.0(2)
C3 C4 S1 111.52(17)
C6 C4 S1 123.39(17)
C4 C3 C5 123.3(2)
C4 C3 C2 112.7(2)
C5 C3 C2 123.94(19)
N1 C5 C3 120.4(2)
N1 C5 H5 119.8
C3 C5 H5 119.8
N2 C6 C4 129.1(2)
N2 C6 H6 115.4
C4 C6 H6 115.4
C1 C2 C3 108.3(2)
C1 C2 H2 125.9
C3 C2 H2 125.9
C2 C1 S1 115.4(2)
C2 C1 H1 122.3
S1 C1 H1 122.3
C5 N1 O1 111.09(19)
C6 N2 O2 112.4(2)
N1 O1 H1O 109.5
N2 O2 H2O 109.5

loop_
_geom_bond_atom_site_label_1
_geom_bond_atom_site_label_2
_geom_bond_distance
S1 C1 1.688(3)
S1 C4 1.711(2)
C4 C3 1.394(3)
C4 C6 1.451(3)
C3 C5 1.448(3)
C3 C2 1.477(3)
C5 N1 1.279(3)
C5 H5 0.9300
C6 N2 1.290(3)
C6 H6 0.9300
C2 C1 1.382(4)
C2 H2 0.9300
C1 H1 0.9300
N1 O1 1.404(3)
N2 O2 1.378(3)
O1 H1O 0.8200
O2 H2O 0.8200

loop_
_geom_hbond_atom_site_label_D
_geom_hbond_atom_site_label_H
_geom_hbond_atom_site_label_A
_geom_hbond_distance_DH
_geom_hbond_distance_HA
_geom_hbond_distance_DA
_geom_hbond_angle_DHA
_geom_hbond_site_symmetry_A
O1 H1O N2 0.82 2.00 2.796(3) 164.4 6_556
O2 H2O N1 0.82 1.97 2.777(3) 169.6 6_565

loop_
_geom_torsion_atom_site_label_1
_geom_torsion_atom_site_label_2
_geom_torsion_atom_site_label_3
_geom_torsion_atom_site_label_4
_geom_torsion
C1 S1 C4 C3 0.46(19)
C1 S1 C4 C6 -177.2(2)
C6 C4 C3 C5 0.6(4)
S1 C4 C3 C5 -177.10(18)
C6 C4 C3 C2 177.8(2)
S1 C4 C3 C2 0.1(3)
C4 C3 C5 N1 -173.3(2)
C2 C3 C5 N1 9.8(4)
C3 C4 C6 N2 177.3(2)
S1 C4 C6 N2 -5.3(4)
C4 C3 C2 C1 -0.8(3)
C5 C3 C2 C1 176.4(2)
C3 C2 C1 S1 1.2(3)
C4 S1 C1 C2 -1.0(2)
C3 C5 N1 O1 -179.6(2)
C4 C6 N2 O2 -0.1(4)
